data_2239433
loop_
_publ_author_name
'Ohno, Keiji'
'Maruyama, Haruki'
'Fujihara, Takashi'
'Nagasawa, Akira'

_publ_section_title
;
 <i>N</i>^1^,<i>N</i>^4^-Diphenyl-3,6-bis(phenylimino)cyclohexa-1,4-diene-1,4-diamine
;
_journal_coeditor_code XU5766
_journal_issue 3
_journal_name_full 'Acta Crystallographica Section E'
_journal_page_first o303
_journal_page_last o304
_journal_paper_doi 10.1107/S1600536814002906
_journal_volume 70
_journal_year 2014
_chemical_formula_iupac 'C30 H24 N4'
_chemical_formula_moiety 'C30 H24 N4'
_chemical_formula_sum 'C30 H24 N4'
_chemical_formula_weight 440.53
_chemical_name_systematic <i>N</i>^1^,<i>N</i>^4^-Diphenyl-3,6-bis(phenylimino)cyclohexa-1,4-diene-1,4-diamine
_space_group_IT_number 2
_symmetry_cell_setting triclinic
_symmetry_space_group_name_Hall '-P 1'
_symmetry_space_group_name_H-M 'P -1'
_atom_sites_solution_hydrogens geom
_atom_sites_solution_primary direct
_atom_sites_solution_secondary difmap
_cell_angle_alpha 93.343(3)
_cell_angle_beta 106.760(3)
_cell_angle_gamma 98.530(3)
_cell_formula_units_Z 2
_cell_length_a 8.8858(12)
_cell_length_b 10.0540(13)
_cell_length_c 13.2256(18)
_cell_measurement_reflns_used 1264
_cell_measurement_temperature 173(2)
_cell_measurement_theta_max 25.873
_cell_measurement_theta_min 2.431
_cell_volume 1112.4(3)
_computing_cell_refinement 'SAINT (Bruker, 2007)'
_computing_data_collection 'SMART (Bruker, 2007)'
_computing_data_reduction 'SAINT (Bruker, 2007)'
_computing_molecular_graphics 'SHELXTL (Sheldrick, 2008)'
_computing_publication_material 'SHELXTL (Sheldrick, 2008)'
_computing_structure_refinement 'SHELXL97 (Sheldrick, 2008)'
_computing_structure_solution 'SHELXS97 (Sheldrick, 2008)'
_diffrn_ambient_temperature 173(2)
_diffrn_detector_area_resol_mean 8.366
_diffrn_measured_fraction_theta_full 0.990
_diffrn_measured_fraction_theta_max 0.990
_diffrn_measurement_device_type 'Bruker SMART APEX CCD area-detector'
_diffrn_measurement_method '\f and \w'
_diffrn_radiation_monochromator graphite
_diffrn_radiation_source 'fine-focus sealed tube'
_diffrn_radiation_type MoK\a
_diffrn_radiation_wavelength 0.71073
_diffrn_reflns_av_R_equivalents 0.0309
_diffrn_reflns_av_sigmaI/netI 0.0690
_diffrn_reflns_limit_h_max 11
_diffrn_reflns_limit_h_min -10
_diffrn_reflns_limit_k_max 13
_diffrn_reflns_limit_k_min -12
_diffrn_reflns_limit_l_max 8
_diffrn_reflns_limit_l_min -17
_diffrn_reflns_number 8166
_diffrn_reflns_theta_full 27.95
_diffrn_reflns_theta_max 27.95
_diffrn_reflns_theta_min 1.62
_exptl_absorpt_coefficient_mu 0.079
_exptl_absorpt_correction_T_max 0.9922
_exptl_absorpt_correction_T_min 0.9767
_exptl_absorpt_correction_type multi-scan
_exptl_absorpt_process_details '(SADABS; Bruker, 2001)'
_exptl_crystal_colour red
_exptl_crystal_density_diffrn 1.315
_exptl_crystal_density_method 'not measured'
_exptl_crystal_description plate
_exptl_crystal_F_000 464
_exptl_crystal_size_max 0.30
_exptl_crystal_size_mid 0.20
_exptl_crystal_size_min 0.10
_refine_diff_density_max 0.316
_refine_diff_density_min -0.237
_refine_ls_extinction_method none
_refine_ls_goodness_of_fit_ref 1.027
_refine_ls_hydrogen_treatment mixed
_refine_ls_matrix_type full
_refine_ls_number_parameters 315
_refine_ls_number_reflns 5291
_refine_ls_number_restraints 0
_refine_ls_restrained_S_all 1.027
_refine_ls_R_factor_all 0.1084
_refine_ls_R_factor_gt 0.0641
_refine_ls_shift/su_max 0.000
_refine_ls_shift/su_mean 0.000
_refine_ls_structure_factor_coef Fsqd
_refine_ls_weighting_details 'calc w=1/[\s^2^(Fo^2^)+(0.0775P)^2^+0.0548P] where P=(Fo^2^+2Fc^2^)/3'
_refine_ls_weighting_scheme calc
_refine_ls_wR_factor_gt 0.1488
_refine_ls_wR_factor_ref 0.1717
_reflns_number_gt 3273
_reflns_number_total 5291
_reflns_threshold_expression I>2sigma(I)
_cod_data_source_file xu5766sup1.cif
_cod_data_source_block I
_cod_database_code 2239433
_cod_database_fobs_code 2239433

loop_
_symmetry_equiv_pos_as_xyz
'x, y, z'
'-x, -y, -z'

loop_
_atom_site_type_symbol
_atom_site_label
_atom_site_fract_x
_atom_site_fract_y
_atom_site_fract_z
_atom_site_U_iso_or_equiv
_atom_site_adp_type
_atom_site_calc_flag
_atom_site_refinement_flags
_atom_site_occupancy
_atom_site_symmetry_multiplicity
C C1 0.6215(2) 0.1790(2) 0.48956(16) 0.0279(5) Uani d . 1 1
C C2 0.5987(2) 0.2013(2) 0.59667(16) 0.0272(5) Uani d . 1 1
C C3 0.4786(3) 0.2780(2) 0.60555(17) 0.0291(5) Uani d . 1 1
H H3 0.4665 0.2981 0.6736 0.035 Uiso calc R 1 1
C C4 0.3815(3) 0.3228(2) 0.51985(17) 0.0290(5) Uani d . 1 1
C C5 0.3993(2) 0.2946(2) 0.41226(16) 0.0272(5) Uani d . 1 1
C C6 0.5248(3) 0.2248(2) 0.40391(17) 0.0298(5) Uani d . 1 1
H H6 0.5412 0.2100 0.3366 0.036 Uiso calc R 1 1
C C7 0.8056(2) 0.0811(2) 0.40583(17) 0.0305(5) Uani d . 1 1
C C8 0.8318(3) 0.1764(2) 0.33796(17) 0.0340(5) Uani d . 1 1
H H8 0.8037 0.2632 0.3456 0.041 Uiso calc R 1 1
C C9 0.8982(3) 0.1449(2) 0.26007(18) 0.0377(6) Uani d . 1 1
H H9 0.9168 0.2109 0.2144 0.045 Uiso calc R 1 1
C C10 0.9386(3) 0.0192(2) 0.24679(19) 0.0392(6) Uani d . 1 1
H H10 0.9830 -0.0019 0.1918 0.047 Uiso calc R 1 1
C C11 0.9138(3) -0.0753(2) 0.31417(19) 0.0368(6) Uani d . 1 1
H H11 0.9405 -0.1624 0.3054 0.044 Uiso calc R 1 1
C C12 0.8501(3) -0.0439(2) 0.39462(18) 0.0336(5) Uani d . 1 1
H H12 0.8368 -0.1084 0.4424 0.040 Uiso calc R 1 1
C C13 0.6813(3) 0.1632(2) 0.77728(16) 0.0286(5) Uani d . 1 1
C C14 0.5421(3) 0.1153(2) 0.80110(18) 0.0340(5) Uani d . 1 1
H H14 0.4491 0.0748 0.7456 0.041 Uiso calc R 1 1
C C15 0.5379(3) 0.1259(2) 0.90426(19) 0.0400(6) Uani d . 1 1
H H15 0.4413 0.0938 0.9191 0.048 Uiso calc R 1 1
C C16 0.6711(3) 0.1823(2) 0.98623(19) 0.0396(6) Uani d . 1 1
H H16 0.6666 0.1908 1.0572 0.048 Uiso calc R 1 1
C C17 0.8115(3) 0.2265(2) 0.96395(18) 0.0381(6) Uani d . 1 1
H H17 0.9048 0.2642 1.0202 0.046 Uiso calc R 1 1
C C18 0.8180(3) 0.2163(2) 0.86100(17) 0.0339(5) Uani d . 1 1
H H18 0.9159 0.2457 0.8469 0.041 Uiso calc R 1 1
C C19 0.2077(3) 0.4243(2) 0.60850(18) 0.0324(5) Uani d . 1 1
C C20 0.3155(3) 0.4832(2) 0.70564(19) 0.0386(6) Uani d . 1 1
H H20 0.4267 0.5000 0.7138 0.046 Uiso calc R 1 1
C C21 0.2614(3) 0.5167(2) 0.78905(19) 0.0399(6) Uani d . 1 1
H H21 0.3360 0.5538 0.8555 0.048 Uiso calc R 1 1
C C22 0.1014(3) 0.4976(2) 0.77844(19) 0.0411(6) Uani d . 1 1
H H22 0.0655 0.5217 0.8369 0.049 Uiso calc R 1 1
C C23 -0.0066(3) 0.4433(2) 0.68263(19) 0.0373(6) Uani d . 1 1
H H23 -0.1176 0.4322 0.6745 0.045 Uiso calc R 1 1
C C24 0.0450(3) 0.4049(2) 0.59809(19) 0.0352(5) Uani d . 1 1
H H24 -0.0305 0.3651 0.5327 0.042 Uiso calc R 1 1
C C25 0.2863(2) 0.3163(2) 0.22856(17) 0.0284(5) Uani d . 1 1
C C26 0.2740(3) 0.1896(2) 0.17692(18) 0.0344(5) Uani d . 1 1
H H26 0.2778 0.1129 0.2157 0.041 Uiso calc R 1 1
C C27 0.2564(3) 0.1740(3) 0.06994(19) 0.0426(6) Uani d . 1 1
H H27 0.2469 0.0863 0.0354 0.051 Uiso calc R 1 1
C C28 0.2524(3) 0.2840(3) 0.01207(19) 0.0447(6) Uani d . 1 1
H H28 0.2436 0.2729 -0.0613 0.054 Uiso calc R 1 1
C C29 0.2612(3) 0.4105(3) 0.06249(19) 0.0401(6) Uani d . 1 1
H H29 0.2575 0.4867 0.0232 0.048 Uiso calc R 1 1
C C30 0.2753(3) 0.4270(2) 0.16866(17) 0.0327(5) Uani d . 1 1
H H30 0.2777 0.5139 0.2019 0.039 Uiso calc R 1 1
H H1 0.777(3) 0.075(3) 0.551(2) 0.049(8) Uiso d . 1 1
H H2 0.197(3) 0.394(3) 0.453(2) 0.057(8) Uiso d . 1 1
N N1 0.7414(2) 0.1088(2) 0.48930(15) 0.0334(5) Uani d . 1 1
N N2 0.6936(2) 0.15137(18) 0.67317(14) 0.0296(4) Uani d . 1 1
N N3 0.2589(2) 0.3886(2) 0.52080(15) 0.0361(5) Uani d . 1 1
N N4 0.2966(2) 0.34011(18) 0.33658(14) 0.0300(4) Uani d . 1 1

loop_
_atom_site_aniso_label
_atom_site_aniso_U_11
_atom_site_aniso_U_22
_atom_site_aniso_U_33
_atom_site_aniso_U_12
_atom_site_aniso_U_13
_atom_site_aniso_U_23
C1 0.0257(11) 0.0305(12) 0.0276(11) 0.0063(9) 0.0076(9) 0.0019(9)
C2 0.0260(11) 0.0272(11) 0.0268(11) 0.0027(9) 0.0064(9) 0.0036(9)
C3 0.0331(12) 0.0324(12) 0.0248(11) 0.0103(9) 0.0111(9) 0.0036(9)
C4 0.0299(11) 0.0301(12) 0.0297(12) 0.0090(9) 0.0108(9) 0.0046(9)
C5 0.0267(11) 0.0277(11) 0.0262(11) 0.0043(9) 0.0064(9) 0.0053(9)
C6 0.0302(12) 0.0367(13) 0.0238(11) 0.0081(9) 0.0087(9) 0.0042(9)
C7 0.0223(11) 0.0398(13) 0.0277(11) 0.0074(9) 0.0037(9) 0.0035(10)
C8 0.0327(12) 0.0338(13) 0.0340(13) 0.0082(10) 0.0060(10) 0.0058(10)
C9 0.0393(13) 0.0411(14) 0.0336(13) 0.0088(11) 0.0108(10) 0.0070(11)
C10 0.0383(14) 0.0460(15) 0.0375(13) 0.0119(11) 0.0163(11) 0.0020(11)
C11 0.0336(13) 0.0325(13) 0.0443(14) 0.0100(10) 0.0104(11) 0.0005(11)
C12 0.0250(11) 0.0352(13) 0.0377(13) 0.0063(9) 0.0042(9) 0.0066(10)
C13 0.0326(12) 0.0269(11) 0.0273(12) 0.0129(9) 0.0059(9) 0.0068(9)
C14 0.0286(12) 0.0384(13) 0.0326(13) 0.0077(10) 0.0039(9) 0.0072(10)
C15 0.0387(14) 0.0473(15) 0.0390(14) 0.0117(11) 0.0159(11) 0.0127(12)
C16 0.0507(16) 0.0438(14) 0.0272(12) 0.0126(12) 0.0136(11) 0.0047(11)
C17 0.0424(14) 0.0383(14) 0.0282(12) 0.0047(11) 0.0036(10) 0.0010(10)
C18 0.0331(12) 0.0317(12) 0.0343(13) 0.0040(10) 0.0067(10) 0.0056(10)
C19 0.0375(13) 0.0299(12) 0.0332(12) 0.0106(10) 0.0126(10) 0.0082(10)
C20 0.0344(13) 0.0398(14) 0.0403(14) 0.0075(11) 0.0080(11) 0.0078(11)
C21 0.0470(15) 0.0392(14) 0.0313(13) 0.0135(11) 0.0058(11) -0.0002(11)
C22 0.0554(17) 0.0390(14) 0.0350(14) 0.0135(12) 0.0201(12) 0.0060(11)
C23 0.0391(13) 0.0354(13) 0.0445(14) 0.0117(10) 0.0196(11) 0.0108(11)
C24 0.0350(13) 0.0337(13) 0.0356(13) 0.0082(10) 0.0071(10) 0.0066(10)
C25 0.0220(10) 0.0360(13) 0.0271(11) 0.0080(9) 0.0058(9) 0.0040(10)
C26 0.0336(12) 0.0318(12) 0.0367(13) 0.0095(10) 0.0069(10) 0.0053(10)
C27 0.0419(15) 0.0423(15) 0.0397(14) 0.0115(11) 0.0061(11) -0.0066(12)
C28 0.0493(16) 0.0602(18) 0.0269(13) 0.0211(13) 0.0095(11) 0.0040(12)
C29 0.0467(15) 0.0441(15) 0.0314(13) 0.0148(12) 0.0097(11) 0.0120(11)
C30 0.0329(12) 0.0326(12) 0.0326(12) 0.0096(10) 0.0074(10) 0.0049(10)
N1 0.0346(11) 0.0441(12) 0.0255(10) 0.0177(9) 0.0088(8) 0.0089(9)
N2 0.0285(10) 0.0336(10) 0.0264(10) 0.0091(8) 0.0059(8) 0.0038(8)
N3 0.0407(12) 0.0476(12) 0.0264(11) 0.0233(9) 0.0111(9) 0.0085(9)
N4 0.0299(10) 0.0336(10) 0.0275(10) 0.0091(8) 0.0075(8) 0.0074(8)

loop_
_atom_type_symbol
_atom_type_description
_atom_type_scat_dispersion_real
_atom_type_scat_dispersion_imag
_atom_type_scat_source
C C 0.0033 0.0016 'International Tables Vol C Tables 4.2.6.8 and 6.1.1.4'
H H 0.0000 0.0000 'International Tables Vol C Tables 4.2.6.8 and 6.1.1.4'
N N 0.0061 0.0033 'International Tables Vol C Tables 4.2.6.8 and 6.1.1.4'

loop_
_geom_angle_atom_site_label_1
_geom_angle_atom_site_label_2
_geom_angle_atom_site_label_3
_geom_angle
C6 C1 N1 126.3(2)
C6 C1 C2 120.17(19)
N1 C1 C2 113.47(17)
N2 C2 C3 126.4(2)
N2 C2 C1 116.00(19)
C3 C2 C1 117.54(18)
C4 C3 C2 122.1(2)
C4 C3 H3 118.9
C2 C3 H3 118.9
N3 C4 C3 125.5(2)
N3 C4 C5 114.23(18)
C3 C4 C5 120.15(19)
N4 C5 C6 128.0(2)
N4 C5 C4 114.12(19)
C6 C5 C4 117.92(18)
C1 C6 C5 121.9(2)
C1 C6 H6 119.0
C5 C6 H6 119.0
C12 C7 C8 119.1(2)
C12 C7 N1 118.3(2)
C8 C7 N1 122.5(2)
C9 C8 C7 119.9(2)
C9 C8 H8 120.0
C7 C8 H8 120.0
C8 C9 C10 121.1(2)
C8 C9 H9 119.4
C10 C9 H9 119.4
C11 C10 C9 119.2(2)
C11 C10 H10 120.4
C9 C10 H10 120.4
C10 C11 C12 120.2(2)
C10 C11 H11 119.9
C12 C11 H11 119.9
C11 C12 C7 120.3(2)
C11 C12 H12 119.8
C7 C12 H12 119.8
C14 C13 C18 118.3(2)
C14 C13 N2 122.83(19)
C18 C13 N2 118.66(19)
C15 C14 C13 120.5(2)
C15 C14 H14 119.7
C13 C14 H14 119.7
C16 C15 C14 121.0(2)
C16 C15 H15 119.5
C14 C15 H15 119.5
C15 C16 C17 119.0(2)
C15 C16 H16 120.5
C17 C16 H16 120.5
C18 C17 C16 120.7(2)
C18 C17 H17 119.6
C16 C17 H17 119.6
C17 C18 C13 120.3(2)
C17 C18 H18 119.8
C13 C18 H18 119.8
C24 C19 C20 118.5(2)
C24 C19 N3 119.7(2)
C20 C19 N3 121.8(2)
C21 C20 C19 120.1(2)
C21 C20 H20 119.9
C19 C20 H20 119.9
C20 C21 C22 121.1(2)
C20 C21 H21 119.4
C22 C21 H21 119.4
C21 C22 C23 119.5(2)
C21 C22 H22 120.2
C23 C22 H22 120.2
C22 C23 C24 120.5(2)
C22 C23 H23 119.7
C24 C23 H23 119.7
C23 C24 C19 120.1(2)
C23 C24 H24 119.9
C19 C24 H24 119.9
C26 C25 C30 118.5(2)
C26 C25 N4 124.02(19)
C30 C25 N4 117.3(2)
C27 C26 C25 120.4(2)
C27 C26 H26 119.8
C25 C26 H26 119.8
C26 C27 C28 120.9(2)
C26 C27 H27 119.5
C28 C27 H27 119.5
C27 C28 C29 119.0(2)
C27 C28 H28 120.5
C29 C28 H28 120.5
C30 C29 C28 120.6(2)
C30 C29 H29 119.7
C28 C29 H29 119.7
C29 C30 C25 120.4(2)
C29 C30 H30 119.8
C25 C30 H30 119.8
C1 N1 C7 128.76(19)
C1 N1 H1 111.5(17)
C7 N1 H1 119.7(17)
C2 N2 C13 121.28(19)
C4 N3 C19 127.73(19)
C4 N3 H2 110.8(18)
C19 N3 H2 120.5(18)
C5 N4 C25 123.01(19)

loop_
_geom_bond_atom_site_label_1
_geom_bond_atom_site_label_2
_geom_bond_distance
C1 C6 1.360(3)
C1 N1 1.363(3)
C1 C2 1.497(3)
C2 N2 1.296(3)
C2 C3 1.433(3)
C3 C4 1.358(3)
C3 H3 0.9500
C4 N3 1.358(3)
C4 C5 1.492(3)
C5 N4 1.302(3)
C5 C6 1.429(3)
C6 H6 0.9500
C7 C12 1.385(3)
C7 C8 1.390(3)
C7 N1 1.412(3)
C8 C9 1.370(3)
C8 H8 0.9500
C9 C10 1.379(3)
C9 H9 0.9500
C10 C11 1.377(3)
C10 H10 0.9500
C11 C12 1.383(3)
C11 H11 0.9500
C12 H12 0.9500
C13 C14 1.388(3)
C13 C18 1.396(3)
C13 N2 1.412(3)
C14 C15 1.374(3)
C14 H14 0.9500
C15 C16 1.374(3)
C15 H15 0.9500
C16 C17 1.380(3)
C16 H16 0.9500
C17 C18 1.378(3)
C17 H17 0.9500
C18 H18 0.9500
C19 C24 1.395(3)
C19 C20 1.397(3)
C19 N3 1.409(3)
C20 C21 1.368(3)
C20 H20 0.9500
C21 C22 1.370(3)
C21 H21 0.9500
C22 C23 1.374(4)
C22 H22 0.9500
C23 C24 1.381(3)
C23 H23 0.9500
C24 H24 0.9500
C25 C26 1.384(3)
C25 C30 1.402(3)
C25 N4 1.409(3)
C26 C27 1.375(3)
C26 H26 0.9500
C27 C28 1.380(3)
C27 H27 0.9500
C28 C29 1.382(4)
C28 H28 0.9500
C29 C30 1.371(3)
C29 H29 0.9500
C30 H30 0.9500
N1 H1 0.89(3)
N3 H2 0.91(3)

loop_
_geom_hbond_atom_site_label_D
_geom_hbond_atom_site_label_H
_geom_hbond_atom_site_label_A
_geom_hbond_site_symmetry_A
_geom_hbond_distance_DH
_geom_hbond_distance_HA
_geom_hbond_distance_DA
_geom_hbond_angle_DHA
C8 H8 Cg4 2_666 0.95 2.8347 3.675(2) 148
C14 H14 Cg2 2_656 0.95 2.8113 3.673(3) 151

loop_
_geom_torsion_atom_site_label_1
_geom_torsion_atom_site_label_2
_geom_torsion_atom_site_label_3
_geom_torsion_atom_site_label_4
_geom_torsion
C6 C1 C2 N2 178.4(2)
N1 C1 C2 N2 -0.2(3)
C6 C1 C2 C3 -3.3(3)
N1 C1 C2 C3 178.05(19)
N2 C2 C3 C4 -178.1(2)
C1 C2 C3 C4 3.8(3)
C2 C3 C4 N3 175.7(2)
C2 C3 C4 C5 -0.9(3)
N3 C4 C5 N4 1.4(3)
C3 C4 C5 N4 178.4(2)
N3 C4 C5 C6 -179.6(2)
C3 C4 C5 C6 -2.6(3)
N1 C1 C6 C5 178.3(2)
C2 C1 C6 C5 -0.1(3)
N4 C5 C6 C1 -178.1(2)
C4 C5 C6 C1 3.1(3)
C12 C7 C8 C9 1.2(3)
N1 C7 C8 C9 178.3(2)
C7 C8 C9 C10 0.6(3)
C8 C9 C10 C11 -1.0(4)
C9 C10 C11 C12 -0.4(3)
C10 C11 C12 C7 2.2(3)
C8 C7 C12 C11 -2.6(3)
N1 C7 C12 C11 -179.8(2)
C18 C13 C14 C15 2.9(3)
N2 C13 C14 C15 178.2(2)
C13 C14 C15 C16 -0.8(4)
C14 C15 C16 C17 -1.2(4)
C15 C16 C17 C18 1.0(4)
C16 C17 C18 C13 1.1(3)
C14 C13 C18 C17 -3.0(3)
N2 C13 C18 C17 -178.5(2)
C24 C19 C20 C21 2.0(3)
N3 C19 C20 C21 179.9(2)
C19 C20 C21 C22 -2.2(4)
C20 C21 C22 C23 0.3(4)
C21 C22 C23 C24 1.7(3)
C22 C23 C24 C19 -1.8(3)
C20 C19 C24 C23 -0.1(3)
N3 C19 C24 C23 -178.0(2)
C30 C25 C26 C27 2.0(3)
N4 C25 C26 C27 176.7(2)
C25 C26 C27 C28 0.7(4)
C26 C27 C28 C29 -2.0(4)
C27 C28 C29 C30 0.6(4)
C28 C29 C30 C25 2.1(4)
C26 C25 C30 C29 -3.4(3)
N4 C25 C30 C29 -178.5(2)
C6 C1 N1 C7 8.2(4)
C2 C1 N1 C7 -173.3(2)
C12 C7 N1 C1 -142.5(2)
C8 C7 N1 C1 40.4(3)
C3 C2 N2 C13 3.3(3)
C1 C2 N2 C13 -178.59(18)
C14 C13 N2 C2 57.2(3)
C18 C13 N2 C2 -127.5(2)
C3 C4 N3 C19 0.3(4)
C5 C4 N3 C19 177.2(2)
C24 C19 N3 C4 -136.7(2)
C20 C19 N3 C4 45.4(3)
C6 C5 N4 C25 5.4(3)
C4 C5 N4 C25 -175.67(18)
C26 C25 N4 C5 51.4(3)
C30 C25 N4 C5 -133.8(2)
